data_4343947
loop_
_publ_author_name
'Zhang, C.'
'Todaro, L.'
'Scotland, K.B.'
'Perez, F.G.'
'Howell, R.C.'
'Francesconi, L.C.'

_publ_section_title
;
 Aqueous speciation studies of europium(III) phosphotungstate
;
_journal_name_full 'Inorganic Chemistry'
_journal_page_first 7691
_journal_page_last 7701
_journal_volume 43
_journal_year 2004
_chemical_formula_sum 'Eu8 H184 N22 O210 P4 W43'
_chemical_name_systematic
;
(N H4)22 ((Eu2 P W10 O38)4 (W3 O8 (H2 O)2 (O H)4)) (H2 O)44
;
_space_group_IT_number 2
_symmetry_space_group_name_Hall '-P 1'
_symmetry_space_group_name_H-M 'P -1'
_cell_angle_alpha 65.676
_cell_angle_beta 88.524
_cell_angle_gamma 86.036
_cell_formula_units_Z 2
_cell_length_a 20.2
_cell_length_b 22.6951
_cell_length_c 25.32
_cell_volume 10551.967
_citation_journal_id_ASTM INOCAJ
_cod_data_source_file Zhang_INOCAJ_2004_437.cif
_cod_data_source_block H184Eu8N22O210P4W43
_cod_original_cell_volume 10551.97
_cod_original_formula_sum 'H184 Eu8 N22 O210 P4 W43'
_cod_database_code 4343947

loop_
_symmetry_equiv_pos_as_xyz
x,y,z
-x,-y,-z

loop_
_atom_site_label
_atom_site_type_symbol
_atom_site_fract_x
_atom_site_fract_y
_atom_site_fract_z
_atom_site_occupancy
_atom_site_U_iso_or_equiv
O110 O-2 0.2235 0.7422 0.1981 1 0.0
O196 O-2 0.0653 0.1779 0.5239 1 0.0
W42 W+6 -0.03328 0.87734 -0.0512 1 0.0
Eu2 Eu+3 0.30997 0.54303 0.36131 1 0.0
O23 O-2 0.4532 0.165 0.5335 1 0.0
O180 O-2 0.4811 0.9343 0.535 1 0.0
O120 O-2 0.2464 0.8517 0.34 1 0.0
O42 O-2 0.4029 0.2945 0.5011 1 0.0
W12 W+6 0.12048 0.30297 0.36534 1 0.0
O105 O-2 0.5926 0.7407 0.2123 1 0.0
O108 O-2 0.4183 0.5933 0.3187 1 0.0
O3 O-2 0.2414 0.5009 0.1475 1 0.0
W9 W+6 0.41532 0.39036 0.458 1 0.0
N2 N-3 0.4367 0.8077 0.5616 1 0.0
O153 O-2 -0.2016 0.6514 0.1612 1 0.0
W31 W+6 0.44725 0.63312 0.36175 1 0.0
O128 O-2 0.1592 0.7425 0.294 1 0.0
O28 O-2 0.2734 0.4968 0.4581 1 0.0
O203 O-2 0.2795 1.0862 0.354 1 0.0
O6 O-2 0.2536 0.6933 0.0975 1 0.0
O61 O-2 0.4778 0.8107 -0.3181 1 0.0
W10 W+6 0.42393 0.32334 0.34509 1 0.0
O1 O-2 0.3143 0.5741 0.1747 1 0.0
O13 O-2 0.3512 0.505 0.2911 1 0.0
O147 O-2 0.0777 0.7303 0.1313 1 0.0
O178 O-2 0.2616 0.666 -0.4321 1 0.0
O29 O-2 0.494 0.3895 0.4836 1 0.0
O198 O-2 0.0366 0.9371 0.2199 1 0.0
N22 N-3 0.4624 0.9864 0.8616 1 0.0
O166 O-2 0.0555 0.8489 -0.0268 1 0.0
O58 O-2 0.2844 0.7167 -0.1555 1 0.0
O156 O-2 -0.1254 0.8725 -0.0461 1 0.0
O79 O-2 0.1692 0.7791 -0.29 1 0.0
O22 O-2 0.2789 0.2733 0.46 1 0.0
O143 O-2 -0.0239 0.5669 0.0557 1 0.0
Eu7 Eu+3 0.08107 0.61485 0.03476 1 0.0
O119 O-2 0.3303 0.7253 0.4197 1 0.0
O32 O-2 0.4088 0.3942 0.2789 1 0.0
O5 O-2 0.1753 0.6027 0.1733 1 0.0
O73 O-2 0.1922 0.8192 -0.0695 1 0.0
O55 O-2 0.1027 0.3911 0.3193 1 0.0
O39 O-2 0.332 0.1544 0.4891 1 0.0
O51 O-2 0.4316 0.3682 0.3935 1 0.0
W32 W+6 0.27495 0.66886 0.40736 1 0.0
O84 O-2 0.1872 0.9171 -0.2964 1 0.0
O191 O-2 0.1919 0.0723 0.6867 1 0.0
O64 O-2 0.0761 0.9765 -0.2662 1 0.0
O8 O-2 0.4545 0.5561 0.0513 1 0.0
O117 O-2 0.5115 0.7978 0.2725 1 0.0
O189 O-2 0.224 0.0664 0.2137 1 0.0
O204 O-2 -0.0321 0.4708 0.3429 1 0.0
W15 W+6 0.40144 0.80561 -0.28437 1 0.0
O21 O-2 0.3082 0.3422 0.3562 1 0.0
W30 W+6 0.51028 0.73501 0.2338 1 0.0
O106 O-2 0.4838 0.6773 0.2079 1 0.0
O176 O-2 0.4348 0.2612 0.2123 1 0.0
O141 O-2 -0.0336 0.5775 0.2287 1 0.0
O75 O-2 0.2896 0.8252 0.0065 1 0.0
O192 O-2 0.3149 0.1882 0.7189 1 0.0
O26 O-2 0.0458 0.3738 0.5073 1 0.0
N5 N-3 0.087 0.8404 0.1888 1 0.0
O16 O-2 0.3633 0.7161 0.1504 1 0.0
O25 O-2 0.209 0.2047 0.6282 1 0.0
O34 O-2 0.289 0.3554 0.2422 1 0.0
O181 O-2 0.6944 0.9843 0.9821 1 0.0
O101 O-2 0.2047 0.9847 0.1489 1 0.0
O9 O-2 0.4434 0.5969 0.1424 1 0.0
O82 O-2 0.4197 0.8397 -0.2282 1 0.0
O44 O-2 0.2793 0.2088 0.383 1 0.0
O14 O-2 0.1537 0.6764 -0.0513 1 0.0
N1 N-3 0.2717 0.3386 0.0438 1 0.0
O150 O-2 -0.2629 0.7599 0.0107 1 0.0
O159 O-2 -0.0395 0.9236 -0.0038 1 0.0
N16 N-3 0.0423 0.6814 0.3456 1 0.0
O186 O-2 0.1616 0.0943 0.7938 1 0.0
O170 O-2 0.5406 0.4855 0.3583 1 0.0
O173 O-2 0.463 0.9453 0.401 1 0.0
O47 O-2 0.2647 0.3178 0.5505 1 0.0
O183 O-2 0.7218 0.6903 0.2456 1 0.0
O72 O-2 0.5004 0.84 -0.1375 1 0.0
O19 O-2 0.1979 0.3628 0.396 1 0.0
O52 O-2 0.3793 0.2693 0.3151 1 0.0
O197 O-2 0.0967 0.8953 -0.3854 1 0.0
N21 N-3 0.0868 0.2161 0.2551 1 0.0
O146 O-2 -0.0233 0.9404 -0.1179 1 0.0
O7 O-2 0.3867 0.4783 0.1512 1 0.0
O78 O-2 0.2508 0.8632 -0.3623 1 0.0
O160 O-2 -0.0431 0.8148 0.1559 1 0.0
N20 N-3 0.0599 0.1228 0.2081 1 0.0
W24 W+6 0.47697 0.87195 0.27825 1 0.0
O161 O-2 -0.1277 0.6619 0.2408 1 0.0
O113 O-2 0.4792 0.8228 0.3638 1 0.0
N9 N-3 0.4114 0.1271 0.3894 1 0.0
P1 P+5 0.27333 0.34288 0.41035 1 0.0
O123 O-2 0.2026 0.8601 0.2403 1 0.0
N11 N-3 0.1191 0.5611 0.4198 1 0.0
O102 O-2 0.2337 0.8778 0.129 1 0.0
O134 O-2 -0.32 0.6578 0.1028 1 0.0
O99 O-2 0.2904 0.9708 0.333 1 0.0
O165 O-2 0.0496 0.8592 0.0742 1 0.0
O158 O-2 -0.1652 0.7818 0.1685 1 0.0
O109 O-2 0.2553 0.6176 0.4762 1 0.0
O175 O-2 0.1351 0.9649 0.8912 1 0.0
W4 W+6 0.38609 0.21633 0.49877 1 0.0
W5 W+6 0.2431 0.17427 0.45681 1 0.0
O86 O-2 0.1978 0.9357 -0.2025 1 0.0
Eu4 Eu+3 0.27427 0.78859 0.10783 1 0.0
O33 O-2 0.2777 0.2281 0.2667 1 0.0
W6 W+6 0.23612 0.23953 0.55701 1 0.0
O43 O-2 0.4107 0.2463 0.422 1 0.0
O96 O-2 0.3755 0.8145 0.3069 1 0.0
O118 O-2 0.448 0.7015 0.3895 1 0.0
O152 O-2 -0.2696 0.7674 0.1119 1 0.0
O115 O-2 0.4101 0.9274 0.2986 1 0.0
O18 O-2 0.0512 0.5928 0.1318 1 0.0
O194 O-2 0.4128 0.7022 0.0368 1 0.0
W40 W+6 -0.1088 0.59093 0.0596 1 0.0
O112 O-2 0.1488 0.6407 0.2654 1 0.0
O53 O-2 0.1922 0.2974 0.3181 1 0.0
O56 O-2 0.2983 0.8283 -0.1594 1 0.0
W35 W+6 -0.20607 0.82637 -0.03095 1 0.0
O202 O-2 0.573 0.905 -0.0447 1 0.0
O100 O-2 0.1101 0.8351 0.3325 1 0.0
Eu8 Eu+3 0.06867 0.62681 0.20357 1 0.0
O171 O-2 0.1106 0.9944 0.3053 1 0.0
O138 O-2 -0.0964 0.7627 0.2691 1 0.0
O93 O-2 0.2869 0.7438 0.3034 1 0.0
W20 W+6 0.24787 0.62872 -0.17322 1 0.0
O154 O-2 -0.1953 0.6453 0.0587 1 0.0
W18 W+6 0.12475 0.90595 -0.22966 1 0.0
W8 W+6 0.26622 0.41598 0.51097 1 0.0
O193 O-2 0.1377 0.106 0.355 1 0.0
O97 O-2 0.5442 0.9178 0.2683 1 0.0
O2 O-2 0.3228 0.6001 0.0655 1 0.0
W13 W+6 0.15494 0.46492 0.32367 1 0.0
O169 O-2 0.0287 0.4068 0.1096 1 0.0
O199 O-2 0.9552 0.7622 0.3815 1 0.0
O131 O-2 -0.0684 0.6974 0.1407 1 0.0
N19 N-3 0.38 0.3738 0.1175 1 0.0
O65 O-2 0.087 0.8754 -0.1604 1 0.0
O85 O-2 0.3835 0.9202 -0.1827 1 0.0
O38 O-2 0.0976 0.5256 0.2783 1 0.0
W7 W+6 0.11226 0.36676 0.46572 1 0.0
O36 O-2 0.2073 0.5054 0.3516 1 0.0
O15 O-2 0.4892 0.535 0.2515 1 0.0
O145 O-2 0.0132 0.6863 -0.0432 1 0.0
N13 N-3 0.3464 0.9837 0.4499 1 0.0
O130 O-2 -0.0346 0.7944 0.0506 1 0.0
O12 O-2 0.1209 0.5027 0.0772 1 0.0
O92 O-2 0.3793 0.8231 -0.08 1 0.0
O188 O-2 0.1671 -0.026 0.5101 1 0.0
W26 W+6 0.3208 0.90625 0.31745 1 0.0
O11 O-2 0.2212 0.4006 0.1125 1 0.0
P3 P+5 0.35072 0.77647 0.27278 1 0.0
W22 W+6 0.4187 0.83028 -0.1495 1 0.0
O167 O-2 0.6027 0.7249 0.3743 1 0.0
P4 P+5 -0.07992 0.73541 0.07512 1 0.0
O124 O-2 0.3363 0.945 0.1358 1 0.0
W43 W+6 0.08802 0.78561 0.05817 1 0.0
O182 O-2 -0.0886 0.4218 0.2117 1 0.0
O148 O-2 0.0925 0.7262 0.0257 1 0.0
O59 O-2 0.2889 0.8126 -0.2526 1 0.0
O31 O-2 0.5068 0.3025 0.3369 1 0.0
O4 O-2 0.1944 0.6039 0.0625 1 0.0
O140 O-2 -0.1588 0.5359 0.2529 1 0.0
W23 W+6 0.27999 0.81592 -0.05884 1 0.0
O80 O-2 0.2687 0.6902 -0.2573 1 0.0
O20 O-2 0.3025 0.3898 0.4315 1 0.0
O179 O-2 0.1224 0.964 0.067 1 0.0
O149 O-2 0.1699 0.8073 0.0577 1 0.0
O125 O-2 0.4681 0.8083 0.1726 1 0.0
O46 O-2 0.1566 0.2867 0.5178 1 0.0
O76 O-2 0.3477 0.7758 -0.3287 1 0.0
O68 O-2 0.2302 0.564 -0.188 1 0.0
O91 O-2 0.2799 0.912 -0.1138 1 0.0
O168 O-2 0.5198 0.4374 0.2112 1 0.0
O139 O-2 0.0004 0.6942 0.2362 1 0.0
O116 O-2 0.4426 0.9028 0.2046 1 0.0
O45 O-2 0.1647 0.2278 0.425 1 0.0
O162 O-2 -0.1057 0.5796 0.1394 1 0.0
O121 O-2 0.297 0.9303 0.2418 1 0.0
O48 O-2 0.077 0.3166 0.4288 1 0.0
O201 O-2 0.1349 1.0617 -0.3976 1 0.0
O35 O-2 0.0591 0.2694 0.3431 1 0.0
W28 W+6 0.25453 0.91367 0.17646 1 0.0
O136 O-2 -0.2604 0.8846 0.1217 1 0.0
O54 O-2 0.0975 0.4405 0.397 1 0.0
N18 N-3 0.6114 0.8893 0.1671 1 0.0
O127 O-2 0.355 0.6232 0.3942 1 0.0
O126 O-2 0.5213 0.6695 0.3129 1 0.0
N14 N-3 0.2154 0.2029 0.1803 1 0.0
O137 O-2 -0.0317 0.9496 0.0965 1 0.0
O142 O-2 -0.1492 0.5248 0.0638 1 0.0
O89 O-2 0.3436 0.6164 -0.168 1 0.0
W17 W+6 0.29059 0.94624 -0.1939 1 0.0
Eu6 Eu+3 0.09204 0.7765 -0.07766 1 0.0
O62 O-2 0.2675 0.9947 -0.3886 1 0.0
O57 O-2 0.1886 0.8003 -0.1874 1 0.0
P2 P+5 0.26398 0.78882 -0.18828 1 0.0
O104 O-2 0.3655 0.8537 0.0947 1 0.0
O107 O-2 0.489 0.5712 0.4186 1 0.0
N15 N-3 0.0444 0.4517 0.2035 1 0.0
W33 W+6 0.21595 0.68284 0.26992 1 0.0
O41 O-2 0.3262 0.2038 0.5646 1 0.0
O172 O-2 0.3045 0.8672 0.5305 1 0.0
O200 O-2 0.3993 0.1033 0.265 1 0.0
O133 O-2 -0.1539 0.7628 0.0633 1 0.0
W34 W+6 -0.24506 0.69292 0.09041 1 0.0
O81 O-2 0.4064 0.7243 -0.2233 1 0.0
O155 O-2 -0.1538 0.7683 -0.052 1 0.0
O184 O-2 0.2126 0.9543 0.9845 1 0.0
W19 W+6 0.1062 0.75547 -0.22082 1 0.0
W37 W+6 -0.03956 0.88371 0.08079 1 0.0
O114 O-2 0.3572 0.847 0.3932 1 0.0
O74 O-2 0.2961 0.7301 -0.0369 1 0.0
O185 O-2 0.4453 0.9809 0.6853 1 0.0
W41 W+6 -0.07142 0.72129 -0.06025 1 0.0
W2 W+6 0.40049 0.56054 0.10323 1 0.0
O174 O-2 0.601 0.3558 0.412 1 0.0
W39 W+6 -0.11834 0.60061 0.20448 1 0.0
W16 W+6 0.27153 0.92082 -0.32817 1 0.0
O195 O-2 0.521 0.7332 0.0862 1 0.0
O129 O-2 0.2313 0.6342 0.3604 1 0.0
N12 N-3 0.3783 1.0246 0.5378 1 0.0
N10 N-3 0.2414 0.8018 0.4767 1 0.0
O83 O-2 0.3006 0.946 -0.2694 1 0.0
O49 O-2 0.1789 0.4077 0.4867 1 0.0
W14 W+6 0.25151 0.76841 -0.31895 1 0.0
W38 W+6 -0.07875 0.73808 0.21405 1 0.0
O177 O-2 0.3348 0.0837 0.6619 1 0.0
O88 O-2 0.1644 0.6789 -0.1893 1 0.0
O111 O-2 0.2898 0.6313 0.27 1 0.0
O17 O-2 0.0797 0.572 -0.04 1 0.0
O144 O-2 -0.0813 0.7313 -0.1319 1 0.0
N4 N-3 0.5795 0.5159 0.0191 1 0.0
N7 N-3 0.7043 0.5408 0.057 1 0.0
W1 W+6 0.24109 0.60905 0.12469 1 0.0
W21 W+6 0.39643 0.66335 -0.1383 1 0.0
O63 O-2 0.2913 1.0273 -0.2093 1 0.0
N8 N-3 0.138 0.3415 0.2051 1 0.0
W29 W+6 0.40991 0.88437 0.13734 1 0.0
O94 O-2 0.335 0.8242 0.2104 1 0.0
O135 O-2 -0.2526 0.8715 -0.0927 1 0.0
W25 W+6 0.41215 0.77025 0.40727 1 0.0
O10 O-2 0.2541 0.5159 0.0237 1 0.0
O60 O-2 0.2341 0.7483 -0.3755 1 0.0
O190 O-2 0.3032 0.5168 0.6057 1 0.0
O90 O-2 0.4199 0.7395 -0.1278 1 0.0
O157 O-2 -0.131 0.8816 0.0759 1 0.0
O103 O-2 0.4609 0.9373 0.0856 1 0.0
O164 O-2 -0.0302 0.8038 -0.0721 1 0.0
O122 O-2 0.2045 0.7339 0.3924 1 0.0
O205 O-2 0.652 0.616 0.3415 1 0.0
N17 N-3 0.5993 0.829 0.0841 1 0.0
O206 O-2 0.349 0.216 0.1414 1 0.0
O40 O-2 0.2158 0.1742 0.5302 1 0.0
O71 O-2 0.3658 0.6255 -0.0658 1 0.0
O69 O-2 0.2377 0.597 -0.0963 1 0.0
W27 W+6 0.18534 0.80535 0.31895 1 0.0
O98 O-2 0.437 0.7486 0.4775 1 0.0
Eu3 Eu+3 0.39119 0.61355 0.22167 1 0.0
W36 W+6 -0.21048 0.83278 0.10199 1 0.0
Eu5 Eu+3 0.26283 0.63125 -0.0242 1 0.0
O151 O-2 -0.2323 0.8677 0.0194 1 0.0
O37 O-2 0.2118 0.4515 0.275 1 0.0
O95 O-2 0.4029 0.7239 0.2758 1 0.0
O27 O-2 0.248 0.4273 0.5731 1 0.0
O50 O-2 0.3612 0.397 0.519 1 0.0
N6 N-3 0.3783 0.6252 0.7084 1 0.0
O163 O-2 -0.1131 0.6414 -0.0225 1 0.0
O77 O-2 0.3626 0.893 -0.3324 1 0.0
W11 W+6 0.28479 0.27874 0.30193 1 0.0
O30 O-2 0.3989 0.475 0.4121 1 0.0
Eu1 Eu+3 0.31301 0.45792 0.23144 1 0.0
O132 O-2 -0.0661 0.6914 0.0428 1 0.0
N3 N-3 0.4016 0.5268 0.521 1 0.0
W3 W+6 0.20836 0.48454 0.08909 1 0.0
O67 O-2 0.071 0.7463 -0.1535 1 0.0
O70 O-2 0.4722 0.6216 -0.1324 1 0.0
O66 O-2 0.0455 0.7288 -0.252 1 0.0
O187 O-2 0.4703 0.332 0.0363 1 0.0
O24 O-2 0.2217 0.0992 0.465 1 0.0
O87 O-2 0.085 0.8486 -0.2553 1 0.0
